data_7120126
loop_
_publ_author_name
'Helmdach, Kai'
'Ludwig, Stephan'
'Villinger, Alexander'
'Hollmann, Dirk'
'K\"osters, Jutta'
'Seidel, Wolfram W.'

_publ_section_title
;
 Synthesis and activation potential of an open shell diphosphine.
;
_journal_name_full 'Chemical communications (Cambridge, England)'
_journal_paper_doi 10.1039/c7cc02114c
_journal_year 2017
_chemical_formula_moiety 'C45 H50 B I1 N7 O2 P2 W +, 0.959(B F4 -), I0.041 -, 0.5(C4 H10 O)'
_chemical_formula_sum 'C47 H55 B1.96 F3.84 I1.04 N7 O2.5 P2 W'
_chemical_formula_weight 1229.84
_chemical_name_systematic
'[{Aminodiphenylphosphonium)(diphenylphosphinoxido)acetylene} oiodido){hydridotris(3,4,5-trimethylpyrazolyl)borate}tungsten(II)]'
_chemical_properties_physical ', Air-sensitive,Moisture-sensitive'
_space_group_crystal_system triclinic
_space_group_IT_number 2
_space_group_name_Hall '-P 1'
_space_group_name_H-M_alt 'P -1'
_symmetry_space_group_name_Hall '-P 1'
_symmetry_space_group_name_H-M 'P -1'
_atom_sites_solution_hydrogens mixed
_audit_creation_method SHELXL-2013
_audit_update_record
;
2016-09-06 deposited with the CCDC.
2017-05-10 downloaded from the CCDC.
;
_cell_angle_alpha 78.3940(10)
_cell_angle_beta 84.6680(10)
_cell_angle_gamma 80.5150(10)
_cell_formula_units_Z 4
_cell_length_a 12.6321(3)
_cell_length_b 15.0895(3)
_cell_length_c 26.9998(5)
_cell_measurement_reflns_used 9889
_cell_measurement_temperature 123(2)
_cell_measurement_theta_max 22.25
_cell_measurement_theta_min 2.27
_cell_volume 4962.82(18)
_computing_cell_refinement 'Bruker Apex V7.51A'
_computing_data_collection 'Bruker Apex V7.51A'
_computing_data_reduction 'Bruker SAINT'
_computing_molecular_graphics 'ORTEP-3v2.01 (Farrugia, 1997)'
_computing_publication_material SHELXL-2013
_computing_structure_refinement 'SHELXL-2013 (Sheldrick, 2013)'
_computing_structure_solution 'SHELXS-2013 (Sheldrick, 2013)'
_diffrn_ambient_temperature 123(2)
_diffrn_measured_fraction_theta_full 0.989
_diffrn_measured_fraction_theta_max 0.948
_diffrn_measurement_device_type 'Bruker-Nonius Apex X8-CCD-diffractometer'
_diffrn_measurement_method 'phi and omega scans'
_diffrn_radiation_monochromator graphite
_diffrn_radiation_source 'sealed tube'
_diffrn_radiation_type MoK\a
_diffrn_radiation_wavelength 0.71073
_diffrn_reflns_av_R_equivalents 0.0733
_diffrn_reflns_av_unetI/netI 0.1377
_diffrn_reflns_Laue_measured_fraction_full 0.989
_diffrn_reflns_Laue_measured_fraction_max 0.948
_diffrn_reflns_limit_h_max 17
_diffrn_reflns_limit_h_min -17
_diffrn_reflns_limit_k_max 20
_diffrn_reflns_limit_k_min -21
_diffrn_reflns_limit_l_max 37
_diffrn_reflns_limit_l_min -37
_diffrn_reflns_number 120390
_diffrn_reflns_point_group_measured_fraction_full 0.989
_diffrn_reflns_point_group_measured_fraction_max 0.948
_diffrn_reflns_theta_full 25.242
_diffrn_reflns_theta_max 30.000
_diffrn_reflns_theta_min 2.180
_exptl_absorpt_coefficient_mu 3.100
_exptl_absorpt_correction_T_max 0.7460
_exptl_absorpt_correction_T_min 0.6565
_exptl_absorpt_correction_type multi-scan
_exptl_absorpt_process_details '(SADABS; Sheldrick, 2004)'
_exptl_crystal_colour orange
_exptl_crystal_density_diffrn 1.646
_exptl_crystal_description plate
_exptl_crystal_F_000 2438
_exptl_crystal_recrystallization_method 'Re-crystallisation from solvent: dichloromethane, diethylether'
_exptl_crystal_size_max 0.220
_exptl_crystal_size_mid 0.110
_exptl_crystal_size_min 0.020
_refine_diff_density_max 1.566
_refine_diff_density_min -2.758
_refine_diff_density_rms 0.212
_refine_ls_extinction_method none
_refine_ls_goodness_of_fit_ref 1.007
_refine_ls_hydrogen_treatment mixed
_refine_ls_matrix_type full
_refine_ls_number_parameters 1276
_refine_ls_number_reflns 27474
_refine_ls_number_restraints 64
_refine_ls_restrained_S_all 1.104
_refine_ls_R_factor_all 0.1334
_refine_ls_R_factor_gt 0.0540
_refine_ls_shift/su_max 0.003
_refine_ls_shift/su_mean 0.000
_refine_ls_structure_factor_coef Fsqd
_refine_ls_weighting_details 'w=1/[\s^2^(Fo^2^)+(0.0219P)^2^+9.0173P] where P=(Fo^2^+2Fc^2^)/3'
_refine_ls_weighting_scheme calc
_refine_ls_wR_factor_gt 0.0707
_refine_ls_wR_factor_ref 0.0893
_reflns_Friedel_coverage 0.000
_reflns_number_gt 16038
_reflns_number_total 27474
_reflns_threshold_expression 'I > 2\s(I)'
_cod_data_source_file c7cc02114c2.cif
_cod_data_source_block kh258
_cod_original_formula_sum 'C47 H55 B1.96 F3.84 I1.04 N7 O2.50 P2 W'
_cod_database_code 7120126
_shelx_space_group_comment
;
The symmetry employed for this shelxl refinement is uniquely defined
by the following loop, which should always be used as a source of
symmetry information in preference to the above space-group names.
They are only intended as comments.
;
_shelx_estimated_absorpt_t_min 0.549
_shelx_estimated_absorpt_t_max 0.941
_shelxl_version_number 2013-4

loop_
_space_group_symop_operation_xyz
'x, y, z'
'-x, -y, -z'

loop_
_atom_site_label
_atom_site_type_symbol
_atom_site_fract_x
_atom_site_fract_y
_atom_site_fract_z
_atom_site_U_iso_or_equiv
_atom_site_adp_type
_atom_site_occupancy
_atom_site_site_symmetry_order
_atom_site_calc_flag
_atom_site_refinement_flags_posn
_atom_site_refinement_flags_adp
_atom_site_refinement_flags_occupancy
_atom_site_disorder_assembly
_atom_site_disorder_group
W1 W 0.15815(2) 0.77620(2) 0.39960(2) 0.01438(6) Uani 1 1 d . . . . .
I1 I 0.15337(3) 0.69182(2) 0.50087(2) 0.02306(9) Uani 1 1 d . . . . .
P1 P 0.40593(11) 0.68066(9) 0.33186(5) 0.0173(3) Uani 1 1 d . . . . .
P2 P 0.18226(11) 0.55389(9) 0.34909(6) 0.0210(3) Uani 1 1 d . . . . .
O1 O -0.0588(3) 0.7110(2) 0.38774(14) 0.0267(9) Uani 1 1 d . . . . .
O2 O 0.2520(3) 0.5502(2) 0.30185(14) 0.0248(9) Uani 1 1 d . . . . .
N1 N 0.0474(3) 0.8935(3) 0.42127(15) 0.0157(10) Uani 1 1 d . . . . .
N2 N 0.0711(3) 0.9801(3) 0.40438(15) 0.0143(9) Uani 1 1 d . . . . .
N3 N 0.1493(3) 0.8724(3) 0.32726(15) 0.0160(10) Uani 1 1 d . . . . .
N4 N 0.1758(3) 0.9583(3) 0.32401(15) 0.0130(9) Uani 1 1 d . . . . .
N5 N 0.2824(3) 0.8537(3) 0.41782(15) 0.0144(9) Uani 1 1 d . . . . .
N6 N 0.2717(3) 0.9465(3) 0.40191(15) 0.0138(9) Uani 1 1 d . . . . .
N7 N 0.3848(4) 0.6878(3) 0.27324(16) 0.0245(11) Uani 1 1 d D . . . .
H7A H 0.3481 0.6475 0.2706 0.029(12) Uiso 1 1 calc DR . . . .
B1 B 0.1760(5) 0.9970(4) 0.3725(2) 0.0171(13) Uani 1 1 d . . . . .
H1 H 0.1802 1.0640 0.3638 0.020 Uiso 1 1 calc R U . . .
C1 C 0.2819(4) 0.6979(3) 0.36747(18) 0.0155(11) Uani 1 1 d . . . . .
C2 C 0.1944(4) 0.6591(3) 0.37025(19) 0.0185(12) Uani 1 1 d . . . . .
C3 C 0.0210(4) 0.7334(3) 0.39239(19) 0.0201(12) Uani 1 1 d . . . . .
C4 C -0.1119(4) 0.8273(4) 0.4719(2) 0.0266(14) Uani 1 1 d . . . . .
H4A H -0.1534 0.8431 0.5023 0.040 Uiso 1 1 calc R U . . .
H4B H -0.0614 0.7709 0.4814 0.040 Uiso 1 1 calc R U . . .
H4C H -0.1609 0.8181 0.4480 0.040 Uiso 1 1 calc R U . . .
C5 C -0.0505(4) 0.9034(4) 0.44763(19) 0.0181(12) Uani 1 1 d . . . . .
C6 C -0.0875(4) 0.9950(3) 0.44711(19) 0.0171(12) Uani 1 1 d . . . . .
C7 C -0.0106(4) 1.0418(3) 0.41895(19) 0.0162(11) Uani 1 1 d . . . . .
C8 C -0.0098(5) 1.1420(3) 0.4060(2) 0.0271(14) Uani 1 1 d . . . . .
H8A H -0.0791 1.1740 0.4171 0.041 Uiso 1 1 calc R U . . .
H8B H 0.0024 1.1606 0.3692 0.041 Uiso 1 1 calc R U . . .
H8C H 0.0479 1.1576 0.4230 0.041 Uiso 1 1 calc R U . . .
C9 C -0.1912(4) 1.0353(4) 0.4714(2) 0.0326(15) Uani 1 1 d . . . . .
H9A H -0.2303 0.9860 0.4891 0.049 Uiso 1 1 calc R U . . .
H9B H -0.2352 1.0751 0.4452 0.049 Uiso 1 1 calc R U . . .
H9C H -0.1758 1.0711 0.4957 0.049 Uiso 1 1 calc R U . . .
C10 C 0.1000(4) 0.7829(3) 0.2666(2) 0.0234(13) Uani 1 1 d . . . . .
H10A H 0.0713 0.7992 0.2329 0.035 Uiso 1 1 calc R U . . .
H10B H 0.0441 0.7614 0.2917 0.035 Uiso 1 1 calc R U . . .
H10C H 0.1618 0.7342 0.2666 0.035 Uiso 1 1 calc R U . . .
C11 C 0.1345(4) 0.8648(3) 0.2796(2) 0.0167(12) Uani 1 1 d . . . . .
C12 C 0.1526(4) 0.9447(3) 0.24586(19) 0.0143(11) Uani 1 1 d . . . . .
C13 C 0.1776(4) 1.0027(3) 0.27534(18) 0.0151(11) Uani 1 1 d . . . . .
C14 C 0.2053(4) 1.0968(3) 0.26058(19) 0.0219(13) Uani 1 1 d . . . . .
H14A H 0.2006 1.1177 0.2240 0.033 Uiso 1 1 calc R U . . .
H14B H 0.2787 1.0967 0.2696 0.033 Uiso 1 1 calc R U . . .
H14C H 0.1550 1.1382 0.2785 0.033 Uiso 1 1 calc R U . . .
C15 C 0.1424(4) 0.9635(4) 0.19013(19) 0.0247(13) Uani 1 1 d . . . . .
H15A H 0.1939 0.9192 0.1748 0.037 Uiso 1 1 calc R U . . .
H15B H 0.1574 1.0256 0.1758 0.037 Uiso 1 1 calc R U . . .
H15C H 0.0692 0.9583 0.1831 0.037 Uiso 1 1 calc R U . . .
C16 C 0.4197(4) 0.7367(3) 0.4672(2) 0.0209(12) Uani 1 1 d . . . . .
H16A H 0.4232 0.7351 0.5035 0.031 Uiso 1 1 calc R U . . .
H16B H 0.4922 0.7197 0.4524 0.031 Uiso 1 1 calc R U . . .
H16C H 0.3734 0.6934 0.4625 0.031 Uiso 1 1 calc R U . . .
C17 C 0.3751(4) 0.8301(3) 0.44216(18) 0.0140(11) Uani 1 1 d . . . . .
C18 C 0.4218(4) 0.9085(3) 0.44121(18) 0.0156(11) Uani 1 1 d . . . . .
C19 C 0.3542(4) 0.9802(3) 0.41612(18) 0.0145(11) Uani 1 1 d . . . . .
C20 C 0.3636(4) 1.0796(3) 0.4048(2) 0.0232(13) Uani 1 1 d . . . . .
H20A H 0.4327 1.0882 0.4154 0.035 Uiso 1 1 calc R U . . .
H20B H 0.3049 1.1129 0.4232 0.035 Uiso 1 1 calc R U . . .
H20C H 0.3594 1.1028 0.3683 0.035 Uiso 1 1 calc R U . . .
C21 C 0.5265(4) 0.9089(4) 0.4635(2) 0.0246(13) Uani 1 1 d . . . . .
H21A H 0.5835 0.8677 0.4488 0.037 Uiso 1 1 calc R U . . .
H21B H 0.5195 0.8882 0.5003 0.037 Uiso 1 1 calc R U . . .
H21C H 0.5447 0.9711 0.4559 0.037 Uiso 1 1 calc R U . . .
C22 C 0.4840(4) 0.7684(3) 0.33334(19) 0.0163(12) Uani 1 1 d . . . . .
C23 C 0.4420(4) 0.8585(3) 0.3135(2) 0.0229(13) Uani 1 1 d . . . . .
H23 H 0.3737 0.8724 0.2995 0.027 Uiso 1 1 calc R U . . .
C24 C 0.5007(5) 0.9274(4) 0.3145(2) 0.0247(14) Uani 1 1 d . . . . .
H24 H 0.4720 0.9892 0.3017 0.030 Uiso 1 1 calc R U . . .
C25 C 0.6008(5) 0.9071(4) 0.3340(2) 0.0285(14) Uani 1 1 d . . . . .
H25 H 0.6408 0.9550 0.3345 0.034 Uiso 1 1 calc R U . . .
C26 C 0.6433(4) 0.8172(4) 0.3529(2) 0.0250(13) Uani 1 1 d . . . . .
H26 H 0.7121 0.8036 0.3665 0.030 Uiso 1 1 calc R U . . .
C27 C 0.5853(4) 0.7471(4) 0.3521(2) 0.0212(13) Uani 1 1 d . . . . .
H27 H 0.6148 0.6853 0.3642 0.025 Uiso 1 1 calc R U . . .
C28 C 0.4773(4) 0.5711(3) 0.3576(2) 0.0184(12) Uani 1 1 d . . . . .
C29 C 0.5415(4) 0.5205(4) 0.3259(2) 0.0232(13) Uani 1 1 d . . . . .
H29 H 0.5438 0.5420 0.2903 0.028 Uiso 1 1 calc R U . . .
C30 C 0.6027(4) 0.4380(4) 0.3460(2) 0.0261(14) Uani 1 1 d . . . . .
H30 H 0.6464 0.4031 0.3241 0.031 Uiso 1 1 calc R U . . .
C31 C 0.6005(4) 0.4071(4) 0.3970(2) 0.0257(13) Uani 1 1 d . . . . .
H31 H 0.6430 0.3510 0.4107 0.031 Uiso 1 1 calc R U . . .
C32 C 0.5360(5) 0.4576(4) 0.4288(2) 0.0282(14) Uani 1 1 d . . . . .
H32 H 0.5354 0.4360 0.4644 0.034 Uiso 1 1 calc R U . . .
C33 C 0.4726(4) 0.5388(4) 0.4100(2) 0.0253(13) Uani 1 1 d . . . . .
H33 H 0.4268 0.5720 0.4321 0.030 Uiso 1 1 calc R U . . .
C34 C 0.0454(4) 0.5477(3) 0.3389(2) 0.0188(12) Uani 1 1 d . . . . .
C35 C -0.0269(4) 0.5107(4) 0.3766(2) 0.0256(13) Uani 1 1 d . . . . .
H35 H -0.0047 0.4871 0.4100 0.031 Uiso 1 1 calc R U . . .
C36 C -0.1299(5) 0.5083(4) 0.3654(2) 0.0341(15) Uani 1 1 d . . . . .
H36 H -0.1793 0.4835 0.3911 0.041 Uiso 1 1 calc R U . . .
C38 C -0.0905(5) 0.5775(4) 0.2788(3) 0.0359(16) Uani 1 1 d . . . . .
H38 H -0.1124 0.6007 0.2454 0.043 Uiso 1 1 calc R U . . .
C39 C 0.0130(5) 0.5790(3) 0.2899(2) 0.0248(13) Uani 1 1 d . . . . .
H39 H 0.0629 0.6016 0.2638 0.030 Uiso 1 1 calc R U . . .
C40 C 0.2250(4) 0.4658(3) 0.4024(2) 0.0223(13) Uani 1 1 d . . . . .
C41 C 0.1840(5) 0.4695(4) 0.4514(2) 0.0309(15) Uani 1 1 d . . . . .
H41 H 0.1319 0.5196 0.4579 0.037 Uiso 1 1 calc R U . . .
C45 C 0.3027(5) 0.3938(4) 0.3927(3) 0.0324(15) Uani 1 1 d . . . . .
H45 H 0.3322 0.3920 0.3592 0.039 Uiso 1 1 calc R U . . .
H7B H 0.400(4) 0.731(2) 0.2503(14) 0.029(12) Uiso 1 1 d D . . . .
W2 W 0.87251(2) 0.19129(2) 0.12611(2) 0.01709(6) Uani 1 1 d . . . . .
I2 I 0.90194(3) 0.30278(3) 0.03321(2) 0.02945(10) Uani 1 1 d . . . . .
P3A P 0.62527(19) 0.26894(18) 0.19502(9) 0.0177(5) Uani 0.866(6) 1 d D . P A 1
N14A N 0.6489(5) 0.2329(4) 0.25418(19) 0.0280(16) Uani 0.866(6) 1 d D . P A 1
H14D H 0.6863 0.2672 0.2633 0.042 Uiso 0.866(6) 1 calc DR U P A 1
C67A C 0.5440(5) 0.1920(4) 0.1812(3) 0.0175(15) Uani 0.866(6) 1 d D . P A 1
C68A C 0.5731(6) 0.0990(4) 0.1967(3) 0.0228(15) Uani 0.866(6) 1 d D . P A 1
H68A H 0.6379 0.0762 0.2133 0.027 Uiso 0.866(6) 1 calc R U P A 1
C69A C 0.5080(7) 0.0388(4) 0.1882(3) 0.0238(18) Uani 0.866(6) 1 d D . P A 1
H69A H 0.5280 -0.0252 0.1991 0.029 Uiso 0.866(6) 1 calc R U P A 1
C70A C 0.4139(8) 0.0720(5) 0.1639(3) 0.031(2) Uani 0.866(6) 1 d D . P A 1
H70A H 0.3704 0.0305 0.1573 0.038 Uiso 0.866(6) 1 calc R U P A 1
C71A C 0.3826(8) 0.1653(5) 0.1491(4) 0.027(2) Uani 0.866(6) 1 d D . P A 1
H71A H 0.3167 0.1879 0.1334 0.033 Uiso 0.866(6) 1 calc R U P A 1
C72A C 0.4485(6) 0.2257(4) 0.1573(4) 0.0243(16) Uani 0.866(6) 1 d D . P A 1
H72A H 0.4284 0.2897 0.1467 0.029 Uiso 0.866(6) 1 calc R U P A 1
C73A C 0.5561(5) 0.3815(4) 0.1822(2) 0.0209(16) Uani 0.866(6) 1 d D . P A 1
C74A C 0.5793(6) 0.4457(4) 0.1394(3) 0.0309(18) Uani 0.866(6) 1 d D . P A 1
H74A H 0.6351 0.4293 0.1153 0.037 Uiso 0.866(6) 1 calc R U P A 1
C75A C 0.5217(6) 0.5335(4) 0.1317(3) 0.043(2) Uani 0.866(6) 1 d D . P A 1
H75A H 0.5375 0.5771 0.1024 0.052 Uiso 0.866(6) 1 calc R U P A 1
C76A C 0.4407(6) 0.5569(5) 0.1672(3) 0.048(2) Uani 0.866(6) 1 d D . P A 1
H76A H 0.4012 0.6169 0.1622 0.057 Uiso 0.866(6) 1 calc R U P A 1
C77A C 0.4169(6) 0.4936(4) 0.2099(3) 0.045(2) Uani 0.866(6) 1 d D . P A 1
H77A H 0.3612 0.5102 0.2340 0.054 Uiso 0.866(6) 1 calc R U P A 1
C78A C 0.4743(5) 0.4060(4) 0.2174(3) 0.0320(19) Uani 0.866(6) 1 d D . P A 1
H78A H 0.4580 0.3626 0.2467 0.038 Uiso 0.866(6) 1 calc R U P A 1
P3B P 0.6041(14) 0.2973(11) 0.1881(6) 0.0177(5) Uani 0.134(6) 1 d D . P A 2
N14B N 0.603(3) 0.283(2) 0.2493(7) 0.0280(16) Uani 0.134(6) 1 d D . P A 2
H14F H 0.6424 0.3178 0.2571 0.042 Uiso 0.134(6) 1 calc DR U P A 2
H14G H 0.6071 0.2006 0.2746 0.042 Uiso 0.134(6) 1 d DR U P A 2
C67B C 0.526(3) 0.2173(16) 0.1763(16) 0.0175(15) Uani 0.134(6) 1 d DG . P A 2
C68B C 0.562(4) 0.1244(15) 0.190(2) 0.0228(15) Uani 0.134(6) 1 d DG . P A 2
H68B H 0.6258 0.1043 0.2082 0.027 Uiso 0.134(6) 1 calc R U P A 2
C69B C 0.506(5) 0.0607(19) 0.178(3) 0.0238(18) Uani 0.134(6) 1 d DG . P A 2
H69B H 0.5313 -0.0029 0.1876 0.029 Uiso 0.134(6) 1 calc R U P A 2
C70B C 0.413(5) 0.090(3) 0.152(2) 0.031(2) Uani 0.134(6) 1 d DG . P A 2
H70B H 0.3748 0.0464 0.1435 0.038 Uiso 0.134(6) 1 calc R U P A 2
C71B C 0.376(5) 0.183(3) 0.138(3) 0.027(2) Uani 0.134(6) 1 d DG . P A 2
H71B H 0.3129 0.2030 0.1200 0.033 Uiso 0.134(6) 1 calc R U P A 2
C72B C 0.433(4) 0.247(2) 0.150(2) 0.0243(16) Uani 0.134(6) 1 d DG . P A 2
H72B H 0.4074 0.3102 0.1405 0.029 Uiso 0.134(6) 1 calc R U P A 2
C73B C 0.5531(19) 0.4094(13) 0.1599(10) 0.0209(16) Uani 0.134(6) 1 d DG . P A 2
C74B C 0.599(2) 0.4553(15) 0.1153(10) 0.0309(18) Uani 0.134(6) 1 d DG . P A 2
H74B H 0.6603 0.4259 0.0988 0.037 Uiso 0.134(6) 1 calc R U P A 2
C75B C 0.554(3) 0.5443(15) 0.0948(11) 0.043(2) Uani 0.134(6) 1 d DG . P A 2
H75B H 0.5855 0.5756 0.0643 0.052 Uiso 0.134(6) 1 calc R U P A 2
C76B C 0.464(3) 0.5873(13) 0.1190(14) 0.048(2) Uani 0.134(6) 1 d DG . P A 2
H76B H 0.4338 0.6481 0.1050 0.057 Uiso 0.134(6) 1 calc R U P A 2
C77B C 0.419(2) 0.5414(17) 0.1636(14) 0.045(2) Uani 0.134(6) 1 d DG . P A 2
H77B H 0.3569 0.5708 0.1801 0.054 Uiso 0.134(6) 1 calc R U P A 2
C78B C 0.463(2) 0.4525(16) 0.1841(11) 0.0320(19) Uani 0.134(6) 1 d DG . P A 2
H78B H 0.4317 0.4211 0.2146 0.038 Uiso 0.134(6) 1 calc R U P A 2
P4 P 0.85568(12) 0.38028(9) 0.20447(5) 0.0214(3) Uani 1 1 d . . . . .
O3 O 1.0950(3) 0.2287(2) 0.15172(14) 0.0293(9) Uani 1 1 d . . . . .
O4 O 0.7683(3) 0.3804(3) 0.24543(14) 0.0297(10) Uani 1 1 d . . . . .
N8 N 0.9717(3) 0.0786(3) 0.09359(16) 0.0208(10) Uani 1 1 d . . . . .
N9 N 0.9319(3) -0.0027(3) 0.09896(16) 0.0198(10) Uani 1 1 d . . . . .
N10 N 0.8647(3) 0.0780(3) 0.18916(15) 0.0169(10) Uani 1 1 d . . . . .
N11 N 0.8328(3) -0.0018(3) 0.18255(16) 0.0172(10) Uani 1 1 d . . . . .
N12 N 0.7410(3) 0.1426(3) 0.09386(16) 0.0187(10) Uani 1 1 d . . . . .
N13 N 0.7358(3) 0.0501(3) 0.10228(16) 0.0195(10) Uani 1 1 d . . . . .
B2 B 0.8242(5) -0.0177(4) 0.1286(2) 0.0191(14) Uani 1 1 d . . . . .
H2 H 0.8105 -0.0816 0.1299 0.023 Uiso 1 1 calc R U . . .
C37 C -0.1624(5) 0.5425(4) 0.3161(3) 0.0395(17) Uani 1 1 d . . . . .
H37 H -0.2341 0.5415 0.3085 0.047 Uiso 1 1 calc R U . . .
C42 C 0.2191(5) 0.4002(4) 0.4912(2) 0.0384(17) Uani 1 1 d . . . . .
H42 H 0.1912 0.4023 0.5249 0.046 Uiso 1 1 calc R U . . .
C43 C 0.2952(6) 0.3282(5) 0.4810(3) 0.050(2) Uani 1 1 d . . . . .
H43 H 0.3193 0.2804 0.5080 0.060 Uiso 1 1 calc R U . . .
C44 C 0.3366(5) 0.3247(4) 0.4325(3) 0.0451(19) Uani 1 1 d . . . . .
H44 H 0.3889 0.2746 0.4262 0.054 Uiso 1 1 calc R U . . .
C46 C 0.7516(4) 0.2648(3) 0.16166(19) 0.0183(12) Uani 1 1 d . . . . .
C47 C 0.8422(4) 0.2926(3) 0.16928(18) 0.0186(12) Uani 1 1 d . . . . .
C48 C 1.0132(5) 0.2156(3) 0.1425(2) 0.0208(12) Uani 1 1 d . . . . .
C49 C 1.1464(4) 0.1339(4) 0.0561(2) 0.0301(14) Uani 1 1 d . . . . .
H49A H 1.1822 0.1315 0.0225 0.045 Uiso 1 1 calc R U . . .
H49B H 1.2004 0.1199 0.0815 0.045 Uiso 1 1 calc R U . . .
H49C H 1.1064 0.1952 0.0563 0.045 Uiso 1 1 calc R U . . .
C50 C 1.0704(4) 0.0652(4) 0.0685(2) 0.0206(12) Uani 1 1 d . . . . .
C51 C 1.0897(4) -0.0222(4) 0.0569(2) 0.0244(13) Uani 1 1 d . . . . .
C52 C 1.0017(5) -0.0631(4) 0.0773(2) 0.0243(13) Uani 1 1 d . . . . .
C53 C 0.9817(5) -0.1560(4) 0.0755(2) 0.0363(16) Uani 1 1 d . . . . .
H53A H 1.0435 -0.1877 0.0581 0.054 Uiso 1 1 calc R U . . .
H53B H 0.9171 -0.1518 0.0571 0.054 Uiso 1 1 calc R U . . .
H53C H 0.9711 -0.1901 0.1101 0.054 Uiso 1 1 calc R U . . .
C54 C 1.1893(5) -0.0631(4) 0.0299(2) 0.0334(15) Uani 1 1 d . . . . .
H54A H 1.2245 -0.0141 0.0088 0.050 Uiso 1 1 calc R U . . .
H54B H 1.1698 -0.1023 0.0083 0.050 Uiso 1 1 calc R U . . .
H54C H 1.2387 -0.0998 0.0547 0.050 Uiso 1 1 calc R U . . .
C55 C 0.9179(4) 0.1365(3) 0.26261(19) 0.0212(12) Uani 1 1 d . . . . .
H55A H 0.9530 0.1074 0.2939 0.032 Uiso 1 1 calc R U . . .
H55B H 0.8556 0.1808 0.2703 0.032 Uiso 1 1 calc R U . . .
H55C H 0.9689 0.1682 0.2387 0.032 Uiso 1 1 calc R U . . .
C56 C 0.8815(4) 0.0651(3) 0.23963(19) 0.0164(12) Uani 1 1 d . . . . .
C57 C 0.8609(4) -0.0198(3) 0.26382(19) 0.0163(12) Uani 1 1 d . . . . .
C58 C 0.8311(4) -0.0616(3) 0.2275(2) 0.0181(12) Uani 1 1 d . . . . .
C59 C 0.8030(5) -0.1548(3) 0.2316(2) 0.0264(14) Uani 1 1 d . . . . .
H59A H 0.8066 -0.1873 0.2668 0.040 Uiso 1 1 calc R U . . .
H59B H 0.8540 -0.1886 0.2098 0.040 Uiso 1 1 calc R U . . .
H59C H 0.7300 -0.1500 0.2208 0.040 Uiso 1 1 calc R U . . .
C60 C 0.8715(4) -0.0561(4) 0.31927(19) 0.0227(13) Uani 1 1 d . . . . .
H60A H 0.8584 -0.1198 0.3273 0.034 Uiso 1 1 calc R U . . .
H60B H 0.8189 -0.0191 0.3388 0.034 Uiso 1 1 calc R U . . .
H60C H 0.9443 -0.0531 0.3280 0.034 Uiso 1 1 calc R U . . .
C61 C 0.6272(5) 0.2843(4) 0.0495(2) 0.0343(15) Uani 1 1 d . . . . .
H61A H 0.5551 0.3045 0.0636 0.051 Uiso 1 1 calc R U . . .
H61B H 0.6285 0.2991 0.0124 0.051 Uiso 1 1 calc R U . . .
H61C H 0.6794 0.3155 0.0613 0.051 Uiso 1 1 calc R U . . .
C62 C 0.6558(4) 0.1832(4) 0.0663(2) 0.0237(13) Uani 1 1 d . . . . .
C63 C 0.5993(4) 0.1187(4) 0.0560(2) 0.0278(14) Uani 1 1 d . . . . .
C64 C 0.6510(4) 0.0349(4) 0.0797(2) 0.0227(13) Uani 1 1 d . . . . .
C65 C 0.6250(5) -0.0584(4) 0.0815(2) 0.0381(16) Uani 1 1 d . . . . .
H65A H 0.5540 -0.0535 0.0685 0.057 Uiso 1 1 calc R U . . .
H65B H 0.6245 -0.0918 0.1166 0.057 Uiso 1 1 calc R U . . .
H65C H 0.6793 -0.0911 0.0607 0.057 Uiso 1 1 calc R U . . .
C66 C 0.5012(5) 0.1369(5) 0.0257(2) 0.0419(17) Uani 1 1 d . . . . .
H66A H 0.4549 0.1922 0.0330 0.063 Uiso 1 1 calc R U . . .
H66B H 0.4616 0.0847 0.0349 0.063 Uiso 1 1 calc R U . . .
H66C H 0.5234 0.1456 -0.0105 0.063 Uiso 1 1 calc R U . . .
C79 C 0.9856(4) 0.3644(3) 0.2295(2) 0.0226(13) Uani 1 1 d . . . . .
C80 C 1.0782(5) 0.3868(4) 0.2008(2) 0.0310(15) Uani 1 1 d . . . . .
H80 H 1.0752 0.4096 0.1654 0.037 Uiso 1 1 calc R U . . .
C81 C 1.1736(5) 0.3763(4) 0.2232(3) 0.0405(17) Uani 1 1 d . . . . .
H81 H 1.2368 0.3899 0.2031 0.049 Uiso 1 1 calc R U . . .
C82 C 1.1783(5) 0.3464(4) 0.2743(3) 0.0418(17) Uani 1 1 d . . . . .
H82 H 1.2448 0.3399 0.2895 0.050 Uiso 1 1 calc R U . . .
C83 C 1.0885(5) 0.3258(4) 0.3040(2) 0.0341(16) Uani 1 1 d . . . . .
H83 H 1.0927 0.3054 0.3395 0.041 Uiso 1 1 calc R U . . .
C84 C 0.9915(5) 0.3347(3) 0.2821(2) 0.0286(14) Uani 1 1 d . . . . .
H84 H 0.9289 0.3207 0.3027 0.034 Uiso 1 1 calc R U . . .
C85 C 0.8421(5) 0.4823(4) 0.1574(2) 0.0277(14) Uani 1 1 d . . . . .
C86 C 0.9002(6) 0.4905(4) 0.1105(2) 0.0425(18) Uani 1 1 d . . . . .
H86 H 0.9493 0.4399 0.1023 0.051 Uiso 1 1 calc R U . . .
C87 C 0.8861(7) 0.5726(6) 0.0759(3) 0.063(2) Uani 1 1 d . . . . .
H87 H 0.9256 0.5787 0.0440 0.076 Uiso 1 1 calc R U . . .
C88 C 0.8148(9) 0.6443(6) 0.0883(4) 0.083(3) Uani 1 1 d . . . . .
H88 H 0.8063 0.7005 0.0646 0.099 Uiso 1 1 calc R U . . .
C89 C 0.7559(8) 0.6387(5) 0.1329(4) 0.074(3) Uani 1 1 d . . . . .
H89 H 0.7058 0.6895 0.1400 0.089 Uiso 1 1 calc R U . . .
C90 C 0.7699(6) 0.5563(4) 0.1689(3) 0.0491(19) Uani 1 1 d . . . . .
H90 H 0.7301 0.5515 0.2008 0.059 Uiso 1 1 calc R U . . .
H14E H 0.602(5) 0.195(4) 0.278(2) 0.06(2) Uiso 0.866(6) 1 d D . P A 1
O5 O 0.1909(4) 0.5095(3) 0.10301(18) 0.0588(14) Uani 1 1 d . . . . .
C91 C 0.2527(7) 0.4816(5) 0.0608(3) 0.073(3) Uani 1 1 d . . . . .
H91A H 0.3296 0.4841 0.0639 0.087 Uiso 1 1 calc R U . . .
H91B H 0.2295 0.5236 0.0293 0.087 Uiso 1 1 calc R U . . .
C92 C 0.2386(7) 0.3878(5) 0.0584(3) 0.067(2) Uani 1 1 d . . . . .
H92A H 0.2519 0.3479 0.0914 0.100 Uiso 1 1 calc R U . . .
H92B H 0.2894 0.3654 0.0324 0.100 Uiso 1 1 calc R U . . .
H92C H 0.1649 0.3875 0.0499 0.100 Uiso 1 1 calc R U . . .
C93 C 0.1899(7) 0.6013(5) 0.1064(3) 0.063(2) Uani 1 1 d . . . . .
H93A H 0.1533 0.6417 0.0774 0.075 Uiso 1 1 calc R U . . .
H93B H 0.2648 0.6140 0.1045 0.075 Uiso 1 1 calc R U . . .
C94 C 0.1338(7) 0.6217(6) 0.1545(3) 0.070(2) Uani 1 1 d . . . . .
H94A H 0.0588 0.6119 0.1557 0.105 Uiso 1 1 calc R U . . .
H94B H 0.1363 0.6855 0.1564 0.105 Uiso 1 1 calc R U . . .
H94C H 0.1694 0.5811 0.1832 0.105 Uiso 1 1 calc R U . . .
B3A B 0.4006(7) 0.8160(6) 0.1456(3) 0.0216(19) Uiso 0.916(3) 1 d D . P B 1
F1A F 0.3745(3) 0.9004(2) 0.11703(14) 0.0383(10) Uani 0.916(3) 1 d D . P B 1
F2A F 0.4494(4) 0.8269(3) 0.18907(18) 0.0688(16) Uani 0.916(3) 1 d D . P B 1
F3A F 0.3202(4) 0.7684(3) 0.16128(17) 0.0433(13) Uani 0.916(3) 1 d D . P B 1
F4A F 0.4830(4) 0.7669(3) 0.11909(19) 0.0663(15) Uani 0.916(3) 1 d D . P B 1
B3B B 0.393(6) 0.836(4) 0.164(3) 0.0216(19) Uiso 0.032(3) 1 d D . P C 2
F1B F 0.411(9) 0.916(5) 0.134(3) 0.0383(10) Uani 0.032(3) 1 d D . P C 2
F2B F 0.363(10) 0.853(7) 0.213(3) 0.0688(16) Uani 0.032(3) 1 d D . P C 2
F3B F 0.319(10) 0.794(8) 0.150(5) 0.0433(13) Uani 0.032(3) 1 d D . P C 2
F4B F 0.492(8) 0.778(6) 0.169(5) 0.0663(15) Uani 0.032(3) 1 d D . P C 2
I3 I 0.4275(7) 0.8153(6) 0.1565(3) 0.0216(19) Uiso 0.0527(16) 1 d . . P D 3
B4A B 0.6105(9) 0.1792(7) 0.3738(4) 0.032(2) Uiso 0.811(3) 1 d D . P E 1
F5A F 0.5242(4) 0.2315(4) 0.34771(19) 0.0627(17) Uani 0.811(3) 1 d D . P E 1
F6A F 0.6299(6) 0.0950(5) 0.3627(4) 0.103(4) Uani 0.811(3) 1 d D . P E 1
F7A F 0.7011(5) 0.2232(5) 0.3590(3) 0.0311(17) Uani 0.811(3) 1 d D . P E 1
F8A F 0.5842(8) 0.1761(8) 0.4247(2) 0.0406(12) Uani 0.811(3) 1 d D . P E 1
B4B B 0.634(2) 0.154(3) 0.3696(12) 0.032(2) Uiso 0.160(3) 1 d D . P F 2
F5B F 0.550(2) 0.169(3) 0.3372(10) 0.0627(17) Uani 0.160(3) 1 d D . P F 2
F6B F 0.678(3) 0.066(2) 0.375(2) 0.103(4) Uani 0.160(3) 1 d D . P F 2
F7B F 0.710(3) 0.211(3) 0.3482(18) 0.0311(17) Uani 0.160(3) 1 d D . P F 2
F8B F 0.590(4) 0.176(4) 0.4149(11) 0.0406(12) Uani 0.160(3) 1 d D . P F 2
I4 I 0.6482(15) 0.1511(15) 0.3679(7) 0.032(2) Uiso 0.0285(17) 1 d . . P G 3

loop_
_atom_site_aniso_label
_atom_site_aniso_U_11
_atom_site_aniso_U_22
_atom_site_aniso_U_33
_atom_site_aniso_U_23
_atom_site_aniso_U_13
_atom_site_aniso_U_12
W1 0.01451(11) 0.01447(12) 0.01429(12) -0.00101(9) -0.00215(9) -0.00390(9)
I1 0.0273(2) 0.0232(2) 0.0168(2) 0.00137(16) -0.00116(16) -0.00476(16)
P1 0.0165(7) 0.0186(8) 0.0175(8) -0.0026(6) -0.0006(6) -0.0058(6)
P2 0.0197(8) 0.0173(8) 0.0277(9) -0.0058(6) -0.0022(7) -0.0056(6)
O1 0.017(2) 0.028(2) 0.038(2) -0.0099(19) 0.0008(19) -0.0087(17)
O2 0.022(2) 0.025(2) 0.030(2) -0.0132(18) 0.0031(19) -0.0052(17)
N1 0.017(2) 0.015(2) 0.016(2) -0.0032(19) -0.002(2) -0.0037(19)
N2 0.017(2) 0.014(2) 0.013(2) -0.0019(18) -0.0018(19) -0.0039(19)
N3 0.016(2) 0.017(2) 0.015(2) 0.0005(19) -0.004(2) -0.0071(19)
N4 0.013(2) 0.015(2) 0.012(2) -0.0026(19) -0.0028(19) -0.0057(18)
N5 0.018(2) 0.011(2) 0.014(2) -0.0014(18) -0.003(2) -0.0039(18)
N6 0.018(2) 0.010(2) 0.013(2) -0.0036(18) -0.0008(19) -0.0006(18)
N7 0.034(3) 0.025(3) 0.016(3) 0.001(2) -0.002(2) -0.014(2)
B1 0.018(3) 0.011(3) 0.022(4) 0.001(3) -0.002(3) -0.005(3)
C1 0.019(3) 0.016(3) 0.013(3) 0.002(2) -0.010(2) -0.006(2)
C2 0.024(3) 0.013(3) 0.016(3) 0.006(2) -0.011(2) -0.001(2)
C3 0.023(3) 0.018(3) 0.016(3) 0.000(2) -0.001(3) 0.000(2)
C4 0.022(3) 0.029(3) 0.029(4) -0.006(3) 0.005(3) -0.007(3)
C5 0.016(3) 0.027(3) 0.011(3) -0.002(2) -0.003(2) -0.003(2)
C6 0.016(3) 0.023(3) 0.012(3) -0.006(2) -0.001(2) 0.002(2)
C7 0.017(3) 0.018(3) 0.014(3) -0.007(2) -0.004(2) 0.001(2)
C8 0.031(3) 0.022(3) 0.029(3) -0.013(3) 0.003(3) 0.003(3)
C9 0.023(3) 0.041(4) 0.034(4) -0.017(3) 0.011(3) 0.000(3)
C10 0.029(3) 0.023(3) 0.020(3) -0.005(2) -0.009(3) -0.003(3)
C11 0.012(3) 0.015(3) 0.022(3) -0.006(2) -0.003(2) 0.006(2)
C12 0.004(2) 0.019(3) 0.018(3) -0.004(2) -0.001(2) 0.003(2)
C13 0.011(3) 0.023(3) 0.009(3) 0.000(2) 0.001(2) 0.000(2)
C14 0.027(3) 0.022(3) 0.016(3) 0.002(2) -0.003(3) -0.006(2)
C15 0.024(3) 0.029(3) 0.020(3) -0.003(3) -0.005(3) 0.000(3)
C16 0.020(3) 0.022(3) 0.021(3) -0.001(2) -0.006(3) -0.002(2)
C17 0.017(3) 0.016(3) 0.008(3) -0.001(2) -0.005(2) -0.001(2)
C18 0.015(3) 0.023(3) 0.010(3) -0.008(2) 0.002(2) -0.001(2)
C19 0.015(3) 0.019(3) 0.010(3) -0.003(2) 0.003(2) -0.005(2)
C20 0.028(3) 0.020(3) 0.021(3) 0.001(2) -0.008(3) -0.004(2)
C21 0.023(3) 0.029(3) 0.025(3) -0.005(3) -0.013(3) -0.008(3)
C22 0.017(3) 0.017(3) 0.015(3) -0.006(2) 0.006(2) -0.004(2)
C23 0.025(3) 0.025(3) 0.018(3) -0.003(3) 0.004(3) -0.007(3)
C24 0.030(4) 0.019(3) 0.024(3) -0.005(3) 0.011(3) -0.007(3)
C25 0.029(3) 0.031(4) 0.028(3) -0.010(3) 0.011(3) -0.016(3)
C26 0.018(3) 0.032(4) 0.028(3) -0.006(3) -0.005(3) -0.009(3)
C27 0.018(3) 0.021(3) 0.024(3) 0.000(2) 0.001(3) -0.005(2)
C28 0.017(3) 0.016(3) 0.022(3) -0.001(2) 0.002(2) -0.006(2)
C29 0.021(3) 0.031(3) 0.017(3) -0.005(3) 0.004(3) -0.004(3)
C30 0.019(3) 0.020(3) 0.038(4) -0.007(3) 0.004(3) 0.000(3)
C31 0.024(3) 0.022(3) 0.032(4) -0.006(3) -0.006(3) -0.002(3)
C32 0.041(4) 0.023(3) 0.020(3) 0.001(3) -0.008(3) -0.006(3)
C33 0.028(3) 0.024(3) 0.023(3) -0.003(3) 0.000(3) -0.004(3)
C34 0.018(3) 0.017(3) 0.025(3) -0.009(2) -0.005(3) -0.005(2)
C35 0.026(3) 0.026(3) 0.027(3) -0.009(3) -0.001(3) -0.008(3)
C36 0.021(3) 0.040(4) 0.047(4) -0.015(3) 0.002(3) -0.012(3)
C38 0.039(4) 0.030(4) 0.044(4) -0.009(3) -0.014(3) -0.015(3)
C39 0.031(3) 0.024(3) 0.024(3) -0.007(3) -0.003(3) -0.015(3)
C40 0.019(3) 0.014(3) 0.035(4) -0.005(3) -0.008(3) -0.003(2)
C41 0.030(3) 0.025(3) 0.040(4) -0.001(3) -0.013(3) -0.009(3)
C45 0.024(3) 0.027(4) 0.049(4) -0.009(3) -0.003(3) -0.010(3)
W2 0.01808(12) 0.02082(13) 0.01308(12) -0.00371(10) -0.00229(10) -0.00365(10)
I2 0.0369(2) 0.0333(2) 0.0158(2) -0.00054(17) -0.00002(18) -0.00436(18)
P3A 0.0145(11) 0.0210(14) 0.0183(10) -0.0068(10) -0.0012(8) -0.0010(10)
N14A 0.030(4) 0.044(4) 0.014(3) -0.003(3) 0.000(3) -0.020(3)
C67A 0.011(3) 0.021(4) 0.021(3) -0.008(3) 0.003(3) -0.001(3)
C68A 0.019(3) 0.032(4) 0.016(4) -0.003(4) 0.004(3) -0.005(4)
C69A 0.021(3) 0.025(4) 0.026(5) -0.003(4) 0.009(3) -0.012(3)
C70A 0.037(4) 0.036(5) 0.025(6) -0.006(4) 0.010(4) -0.024(4)
C71A 0.022(3) 0.037(5) 0.027(6) -0.007(4) -0.006(3) -0.011(4)
C72A 0.024(4) 0.018(4) 0.029(4) -0.002(3) -0.005(3) 0.002(3)
C73A 0.019(3) 0.021(4) 0.024(4) -0.006(3) -0.004(3) -0.002(3)
C74A 0.031(4) 0.028(4) 0.035(5) -0.011(4) -0.002(4) -0.002(3)
C75A 0.051(5) 0.030(5) 0.050(6) -0.010(4) -0.016(5) 0.000(4)
C76A 0.041(5) 0.031(5) 0.080(7) -0.028(5) -0.022(5) 0.001(4)
C77A 0.031(4) 0.043(5) 0.073(6) -0.045(5) 0.007(4) -0.002(4)
C78A 0.023(4) 0.040(5) 0.039(5) -0.022(4) 0.007(4) -0.009(3)
P3B 0.0145(11) 0.0210(14) 0.0183(10) -0.0068(10) -0.0012(8) -0.0010(10)
N14B 0.030(4) 0.044(4) 0.014(3) -0.003(3) 0.000(3) -0.020(3)
C67B 0.011(3) 0.021(4) 0.021(3) -0.008(3) 0.003(3) -0.001(3)
C68B 0.019(3) 0.032(4) 0.016(4) -0.003(4) 0.004(3) -0.005(4)
C69B 0.021(3) 0.025(4) 0.026(5) -0.003(4) 0.009(3) -0.012(3)
C70B 0.037(4) 0.036(5) 0.025(6) -0.006(4) 0.010(4) -0.024(4)
C71B 0.022(3) 0.037(5) 0.027(6) -0.007(4) -0.006(3) -0.011(4)
C72B 0.024(4) 0.018(4) 0.029(4) -0.002(3) -0.005(3) 0.002(3)
C73B 0.019(3) 0.021(4) 0.024(4) -0.006(3) -0.004(3) -0.002(3)
C74B 0.031(4) 0.028(4) 0.035(5) -0.011(4) -0.002(4) -0.002(3)
C75B 0.051(5) 0.030(5) 0.050(6) -0.010(4) -0.016(5) 0.000(4)
C76B 0.041(5) 0.031(5) 0.080(7) -0.028(5) -0.022(5) 0.001(4)
C77B 0.031(4) 0.043(5) 0.073(6) -0.045(5) 0.007(4) -0.002(4)
C78B 0.023(4) 0.040(5) 0.039(5) -0.022(4) 0.007(4) -0.009(3)
P4 0.0237(8) 0.0219(8) 0.0206(8) -0.0063(6) -0.0021(7) -0.0063(6)
O3 0.023(2) 0.033(2) 0.034(2) -0.0094(19) -0.005(2) -0.0056(18)
O4 0.029(2) 0.042(3) 0.023(2) -0.0166(19) 0.0110(19) -0.0133(19)
N8 0.021(3) 0.022(3) 0.021(3) -0.007(2) 0.000(2) -0.004(2)
N9 0.020(2) 0.025(3) 0.017(2) -0.010(2) -0.004(2) -0.003(2)
N10 0.019(2) 0.019(2) 0.015(2) -0.0039(19) -0.003(2) -0.0069(19)
N11 0.015(2) 0.023(3) 0.017(3) -0.010(2) -0.002(2) -0.0045(19)
N12 0.017(2) 0.022(3) 0.019(3) -0.008(2) -0.004(2) -0.005(2)
N13 0.020(2) 0.023(3) 0.017(2) -0.008(2) -0.001(2) -0.005(2)
B2 0.024(3) 0.015(3) 0.019(4) -0.005(3) -0.002(3) -0.004(3)
C37 0.027(4) 0.036(4) 0.061(5) -0.013(3) -0.014(4) -0.011(3)
C42 0.043(4) 0.029(4) 0.040(4) 0.010(3) -0.016(3) -0.009(3)
C43 0.037(4) 0.036(4) 0.074(6) 0.015(4) -0.021(4) -0.016(4)
C44 0.026(4) 0.015(3) 0.093(6) 0.000(4) -0.018(4) -0.002(3)
C46 0.026(3) 0.015(3) 0.013(3) 0.000(2) -0.003(2) -0.003(2)
C47 0.022(3) 0.023(3) 0.009(3) 0.003(2) 0.002(2) -0.007(2)
C48 0.023(3) 0.023(3) 0.017(3) -0.008(2) 0.002(3) -0.001(3)
C49 0.020(3) 0.042(4) 0.028(4) -0.014(3) 0.009(3) -0.003(3)
C50 0.017(3) 0.029(3) 0.015(3) -0.004(3) -0.001(2) -0.002(2)
C51 0.026(3) 0.031(3) 0.013(3) -0.008(3) 0.003(3) 0.006(3)
C52 0.031(3) 0.026(3) 0.016(3) -0.008(3) -0.009(3) 0.004(3)
C53 0.048(4) 0.029(4) 0.032(4) -0.016(3) 0.006(3) 0.000(3)
C54 0.030(4) 0.042(4) 0.027(4) -0.012(3) 0.002(3) 0.005(3)
C55 0.024(3) 0.023(3) 0.016(3) -0.002(2) -0.011(2) -0.002(2)
C56 0.012(3) 0.023(3) 0.015(3) -0.007(2) -0.001(2) -0.003(2)
C57 0.011(3) 0.018(3) 0.020(3) -0.006(2) -0.003(2) 0.001(2)
C58 0.015(3) 0.018(3) 0.017(3) -0.002(2) 0.004(2) 0.002(2)
C59 0.034(3) 0.020(3) 0.025(3) -0.002(3) -0.003(3) -0.008(3)
C60 0.021(3) 0.031(3) 0.016(3) -0.001(3) 0.000(2) -0.009(3)
C61 0.030(4) 0.040(4) 0.030(4) -0.004(3) -0.010(3) 0.005(3)
C62 0.018(3) 0.036(4) 0.016(3) -0.007(3) -0.003(3) 0.001(3)
C63 0.021(3) 0.050(4) 0.014(3) -0.011(3) -0.004(3) -0.001(3)
C64 0.017(3) 0.038(4) 0.017(3) -0.009(3) -0.004(3) -0.008(3)
C65 0.037(4) 0.051(4) 0.036(4) -0.019(3) -0.009(3) -0.018(3)
C66 0.029(4) 0.065(5) 0.035(4) -0.017(3) -0.015(3) -0.001(3)
C79 0.025(3) 0.017(3) 0.029(3) -0.010(3) -0.006(3) -0.002(2)
C80 0.026(3) 0.032(4) 0.039(4) -0.012(3) -0.002(3) -0.011(3)
C81 0.022(3) 0.050(4) 0.057(5) -0.023(4) -0.002(3) -0.010(3)
C82 0.034(4) 0.034(4) 0.061(5) -0.012(4) -0.023(4) 0.001(3)
C83 0.055(5) 0.018(3) 0.032(4) -0.004(3) -0.022(4) -0.004(3)
C84 0.044(4) 0.016(3) 0.029(4) -0.005(3) -0.010(3) -0.006(3)
C85 0.037(4) 0.022(3) 0.029(4) -0.007(3) -0.011(3) -0.010(3)
C86 0.059(5) 0.036(4) 0.035(4) 0.006(3) -0.016(4) -0.023(3)
C87 0.095(7) 0.065(6) 0.034(5) 0.016(4) -0.022(5) -0.046(5)
C88 0.129(10) 0.037(5) 0.089(8) 0.014(5) -0.060(7) -0.034(6)
C89 0.091(7) 0.038(5) 0.101(8) -0.018(5) -0.064(6) 0.005(5)
C90 0.060(5) 0.024(4) 0.068(5) -0.009(4) -0.031(4) -0.004(3)
O5 0.067(4) 0.061(4) 0.045(3) -0.003(3) 0.001(3) -0.011(3)
C91 0.083(7) 0.062(6) 0.056(6) 0.011(5) 0.007(5) 0.008(5)
C92 0.084(6) 0.053(5) 0.057(5) -0.005(4) -0.007(5) 0.001(5)
C93 0.082(6) 0.051(5) 0.050(5) 0.007(4) -0.021(5) -0.005(4)
C94 0.079(6) 0.092(7) 0.038(5) -0.009(4) -0.010(5) -0.012(5)
F1A 0.048(3) 0.025(2) 0.039(2) 0.0044(18) -0.011(2) -0.0069(18)
F2A 0.101(4) 0.073(4) 0.041(3) 0.017(2) -0.027(3) -0.059(3)
F3A 0.040(2) 0.028(3) 0.063(3) -0.007(2) 0.003(2) -0.014(2)
F4A 0.058(3) 0.045(3) 0.081(4) -0.001(3) 0.029(3) 0.002(2)
F1B 0.048(3) 0.025(2) 0.039(2) 0.0044(18) -0.011(2) -0.0069(18)
F2B 0.101(4) 0.073(4) 0.041(3) 0.017(2) -0.027(3) -0.059(3)
F3B 0.040(2) 0.028(3) 0.063(3) -0.007(2) 0.003(2) -0.014(2)
F4B 0.058(3) 0.045(3) 0.081(4) -0.001(3) 0.029(3) 0.002(2)
F5A 0.039(3) 0.111(5) 0.035(3) 0.010(3) 0.000(2) -0.033(3)
F6A 0.107(8) 0.066(5) 0.161(8) -0.088(6) 0.081(7) -0.051(5)
F7A 0.031(2) 0.035(3) 0.030(4) -0.010(2) 0.005(2) -0.012(2)
F8A 0.051(3) 0.046(2) 0.022(3) -0.004(3) 0.008(3) -0.007(2)
F5B 0.039(3) 0.111(5) 0.035(3) 0.010(3) 0.000(2) -0.033(3)
F6B 0.107(8) 0.066(5) 0.161(8) -0.088(6) 0.081(7) -0.051(5)
F7B 0.031(2) 0.035(3) 0.030(4) -0.010(2) 0.005(2) -0.012(2)
F8B 0.051(3) 0.046(2) 0.022(3) -0.004(3) 0.008(3) -0.007(2)

loop_
_atom_type_symbol
_atom_type_description
_atom_type_scat_dispersion_real
_atom_type_scat_dispersion_imag
_atom_type_scat_source
C C 0.0033 0.0016 'International Tables Vol C Tables 4.2.6.8 and 6.1.1.4'
H H 0.0000 0.0000 'International Tables Vol C Tables 4.2.6.8 and 6.1.1.4'
B B 0.0013 0.0007 'International Tables Vol C Tables 4.2.6.8 and 6.1.1.4'
N N 0.0061 0.0033 'International Tables Vol C Tables 4.2.6.8 and 6.1.1.4'
O O 0.0106 0.0060 'International Tables Vol C Tables 4.2.6.8 and 6.1.1.4'
F F 0.0171 0.0103 'International Tables Vol C Tables 4.2.6.8 and 6.1.1.4'
P P 0.1023 0.0942 'International Tables Vol C Tables 4.2.6.8 and 6.1.1.4'
I I -0.4742 1.8119 'International Tables Vol C Tables 4.2.6.8 and 6.1.1.4'
W W -0.8490 6.8722 'International Tables Vol C Tables 4.2.6.8 and 6.1.1.4'

loop_
_geom_angle_atom_site_label_1
_geom_angle_atom_site_label_2
_geom_angle_atom_site_label_3
_geom_angle
C3 W1 C1 109.3(2)
C3 W1 C2 72.1(2)
C1 W1 C2 37.79(19)
C3 W1 N3 93.35(18)
C1 W1 N3 88.25(17)
C2 W1 N3 96.91(17)
C3 W1 N1 82.18(18)
C1 W1 N1 163.32(17)
C2 W1 N1 153.69(18)
N3 W1 N1 78.80(15)
C3 W1 N5 164.00(18)
C1 W1 N5 86.72(17)
C2 W1 N5 123.85(18)
N3 W1 N5 86.38(14)
N1 W1 N5 82.07(14)
C3 W1 I1 89.79(15)
C1 W1 I1 103.35(13)
C2 W1 I1 96.79(14)
N3 W1 I1 166.26(11)
N1 W1 I1 88.40(10)
N5 W1 I1 86.94(10)
N7 P1 C1 109.9(2)
N7 P1 C22 106.0(2)
C1 P1 C22 110.8(2)
N7 P1 C28 111.2(2)
C1 P1 C28 108.7(2)
C22 P1 C28 110.3(2)
O2 P2 C34 111.0(2)
O2 P2 C40 114.3(2)
C34 P2 C40 108.5(2)
O2 P2 C2 108.0(2)
C34 P2 C2 111.9(2)
C40 P2 C2 103.0(2)
N2 N1 C5 105.9(4)
N2 N1 W1 119.3(3)
C5 N1 W1 134.7(3)
C7 N2 N1 109.6(4)
C7 N2 B1 129.2(4)
N1 N2 B1 121.2(4)
C11 N3 N4 106.2(4)
C11 N3 W1 133.9(3)
N4 N3 W1 119.4(3)
C13 N4 N3 110.1(4)
C13 N4 B1 128.9(4)
N3 N4 B1 119.7(4)
C17 N5 N6 105.6(4)
C17 N5 W1 134.7(3)
N6 N5 W1 119.6(3)
C19 N6 N5 110.7(4)
C19 N6 B1 129.1(4)
N5 N6 B1 120.2(4)
P1 N7 H7A 109.5
P1 N7 H7B 123(4)
H7A N7 H7B 126.7
N6 B1 N4 108.9(4)
N6 B1 N2 109.6(4)
N4 B1 N2 107.7(4)
N6 B1 H1 110.2
N4 B1 H1 110.2
N2 B1 H1 110.2
C2 C1 P1 131.0(4)
C2 C1 W1 71.6(3)
P1 C1 W1 153.5(3)
C1 C2 P2 127.2(4)
C1 C2 W1 70.7(3)
P2 C2 W1 162.1(3)
O1 C3 W1 178.3(5)
C5 C4 H4A 109.5
C5 C4 H4B 109.5
H4A C4 H4B 109.5
C5 C4 H4C 109.5
H4A C4 H4C 109.5
H4B C4 H4C 109.5
N1 C5 C6 110.0(4)
N1 C5 C4 125.7(5)
C6 C5 C4 124.3(5)
C7 C6 C5 105.9(4)
C7 C6 C9 127.0(5)
C5 C6 C9 127.1(5)
N2 C7 C6 108.5(4)
N2 C7 C8 122.8(5)
C6 C7 C8 128.7(5)
C7 C8 H8A 109.5
C7 C8 H8B 109.5
H8A C8 H8B 109.5
C7 C8 H8C 109.5
H8A C8 H8C 109.5
H8B C8 H8C 109.5
C6 C9 H9A 109.5
C6 C9 H9B 109.5
H9A C9 H9B 109.5
C6 C9 H9C 109.5
H9A C9 H9C 109.5
H9B C9 H9C 109.5
C11 C10 H10A 109.5
C11 C10 H10B 109.5
H10A C10 H10B 109.5
C11 C10 H10C 109.5
H10A C10 H10C 109.5
H10B C10 H10C 109.5
N3 C11 C12 110.1(4)
N3 C11 C10 123.5(5)
C12 C11 C10 126.4(5)
C13 C12 C11 105.6(4)
C13 C12 C15 127.9(5)
C11 C12 C15 126.4(5)
N4 C13 C12 108.0(4)
N4 C13 C14 121.7(4)
C12 C13 C14 130.4(5)
C13 C14 H14A 109.5
C13 C14 H14B 109.5
H14A C14 H14B 109.5
C13 C14 H14C 109.5
H14A C14 H14C 109.5
H14B C14 H14C 109.5
C12 C15 H15A 109.5
C12 C15 H15B 109.5
H15A C15 H15B 109.5
C12 C15 H15C 109.5
H15A C15 H15C 109.5
H15B C15 H15C 109.5
C17 C16 H16A 109.5
C17 C16 H16B 109.5
H16A C16 H16B 109.5
C17 C16 H16C 109.5
H16A C16 H16C 109.5
H16B C16 H16C 109.5
N5 C17 C18 109.6(4)
N5 C17 C16 125.8(4)
C18 C17 C16 124.6(5)
C19 C18 C17 106.1(5)
C19 C18 C21 129.1(5)
C17 C18 C21 124.8(5)
N6 C19 C18 107.9(4)
N6 C19 C20 123.0(4)
C18 C19 C20 129.1(5)
C19 C20 H20A 109.5
C19 C20 H20B 109.5
H20A C20 H20B 109.5
C19 C20 H20C 109.5
H20A C20 H20C 109.5
H20B C20 H20C 109.5
C18 C21 H21A 109.5
C18 C21 H21B 109.5
H21A C21 H21B 109.5
C18 C21 H21C 109.5
H21A C21 H21C 109.5
H21B C21 H21C 109.5
C27 C22 C23 120.8(5)
C27 C22 P1 120.8(4)
C23 C22 P1 118.3(4)
C24 C23 C22 119.3(5)
C24 C23 H23 120.4
C22 C23 H23 120.4
C23 C24 C25 120.4(5)
C23 C24 H24 119.8
C25 C24 H24 119.8
C24 C25 C26 120.3(5)
C24 C25 H25 119.8
C26 C25 H25 119.8
C25 C26 C27 120.0(5)
C25 C26 H26 120.0
C27 C26 H26 120.0
C22 C27 C26 119.2(5)
C22 C27 H27 120.4
C26 C27 H27 120.4
C29 C28 C33 120.0(5)
C29 C28 P1 119.8(4)
C33 C28 P1 120.1(4)
C28 C29 C30 120.0(5)
C28 C29 H29 120.0
C30 C29 H29 120.0
C31 C30 C29 120.3(5)
C31 C30 H30 119.8
C29 C30 H30 119.8
C30 C31 C32 119.7(5)
C30 C31 H31 120.1
C32 C31 H31 120.1
C33 C32 C31 121.4(5)
C33 C32 H32 119.3
C31 C32 H32 119.3
C32 C33 C28 118.5(5)
C32 C33 H33 120.8
C28 C33 H33 120.8
C39 C34 C35 119.4(5)
C39 C34 P2 116.7(4)
C35 C34 P2 123.9(4)
C36 C35 C34 120.0(5)
C36 C35 H35 120.0
C34 C35 H35 120.0
C35 C36 C37 120.0(6)
C35 C36 H36 120.0
C37 C36 H36 120.0
C39 C38 C37 120.0(6)
C39 C38 H38 120.0
C37 C38 H38 120.0
C38 C39 C34 120.6(5)
C38 C39 H39 119.7
C34 C39 H39 119.7
C41 C40 C45 120.3(5)
C41 C40 P2 122.1(4)
C45 C40 P2 117.5(5)
C40 C41 C42 120.1(6)
C40 C41 H41 119.9
C42 C41 H41 119.9
C44 C45 C40 119.2(6)
C44 C45 H45 120.4
C40 C45 H45 120.4
C48 W2 C46 110.3(2)
C48 W2 C47 72.7(2)
C46 W2 C47 37.88(19)
C48 W2 N10 94.12(18)
C46 W2 N10 88.68(17)
C47 W2 N10 95.87(17)
C48 W2 N8 83.69(18)
C46 W2 N8 162.35(18)
C47 W2 N8 155.56(18)
N10 W2 N8 79.33(15)
C48 W2 N12 164.81(18)
C46 W2 N12 84.83(18)
C47 W2 N12 122.22(18)
N10 W2 N12 87.49(15)
N8 W2 N12 81.77(15)
C48 W2 I2 87.35(15)
C46 W2 I2 103.63(14)
C47 W2 I2 97.60(13)
N10 W2 I2 166.27(11)
N8 W2 I2 87.28(11)
N12 W2 I2 87.61(11)
N14A P3A C46 106.0(3)
N14A P3A C73A 113.4(3)
C46 P3A C73A 109.2(3)
N14A P3A C67A 104.7(3)
C46 P3A C67A 114.0(3)
C73A P3A C67A 109.5(3)
P3A N14A H14D 109.5
P3A N14A H14E 122(4)
H14D N14A H14E 123.9
C68A C67A C72A 120.0(5)
C68A C67A P3A 119.7(4)
C72A C67A P3A 120.2(4)
C67A C68A C69A 120.2(5)
C67A C68A H68A 119.9
C69A C68A H68A 119.9
C70A C69A C68A 119.9(5)
C70A C69A H69A 120.0
C68A C69A H69A 120.0
C69A C70A C71A 120.5(5)
C69A C70A H70A 119.8
C71A C70A H70A 119.8
C70A C71A C72A 119.5(5)
C70A C71A H71A 120.2
C72A C71A H71A 120.2
C71A C72A C67A 119.8(5)
C71A C72A H72A 120.1
C67A C72A H72A 120.1
C74A C73A C78A 119.5(5)
C74A C73A P3A 123.5(4)
C78A C73A P3A 117.0(4)
C75A C74A C73A 120.5(6)
C75A C74A H74A 119.7
C73A C74A H74A 119.7
C76A C75A C74A 119.2(6)
C76A C75A H75A 120.4
C74A C75A H75A 120.4
C77A C76A C75A 120.7(6)
C77A C76A H76A 119.6
C75A C76A H76A 119.6
C78A C77A C76A 119.9(6)
C78A C77A H77A 120.1
C76A C77A H77A 120.1
C77A C78A C73A 120.1(6)
C77A C78A H78A 119.9
C73A C78A H78A 119.9
N14B P3B C73B 112.7(11)
N14B P3B C67B 105.4(11)
C73B P3B C67B 111.5(10)
N14B P3B C46 108.4(15)
C73B P3B C46 110.1(9)
C67B P3B C46 108.5(16)
P3B N14B H14F 109.5
P3B N14B H14G 117.1
H14F N14B H14G 119.3
C68B C67B C72B 120.0
C68B C67B P3B 119.1(10)
C72B C67B P3B 120.8(10)
C69B C68B C67B 120.0
C69B C68B H68B 120.0
C67B C68B H68B 120.0
C70B C69B C68B 120.0
C70B C69B H69B 120.0
C68B C69B H69B 120.0
C69B C70B C71B 120.0
C69B C70B H70B 120.0
C71B C70B H70B 120.0
C72B C71B C70B 120.0
C72B C71B H71B 120.0
C70B C71B H71B 120.0
C71B C72B C67B 120.0
C71B C72B H72B 120.0
C67B C72B H72B 120.0
C74B C73B C78B 120.0
C74B C73B P3B 122.8(10)
C78B C73B P3B 117.2(10)
C75B C74B C73B 120.0
C75B C74B H74B 120.0
C73B C74B H74B 120.0
C74B C75B C76B 120.0
C74B C75B H75B 120.0
C76B C75B H75B 120.0
C77B C76B C75B 120.0
C77B C76B H76B 120.0
C75B C76B H76B 120.0
C78B C77B C76B 120.0
C78B C77B H77B 120.0
C76B C77B H77B 120.0
C77B C78B C73B 120.0
C77B C78B H78B 120.0
C73B C78B H78B 120.0
O4 P4 C85 113.0(3)
O4 P4 C79 111.4(2)
C85 P4 C79 108.6(3)
O4 P4 C47 108.1(2)
C85 P4 C47 103.0(2)
C79 P4 C47 112.5(2)
C50 N8 N9 105.4(4)
C50 N8 W2 136.4(4)
N9 N8 W2 118.1(3)
C52 N9 N8 110.4(4)
C52 N9 B2 127.9(4)
N8 N9 B2 121.6(4)
C56 N10 N11 105.4(4)
C56 N10 W2 134.0(3)
N11 N10 W2 120.5(3)
C58 N11 N10 109.8(4)
C58 N11 B2 129.7(4)
N10 N11 B2 119.6(4)
C62 N12 N13 105.4(4)
C62 N12 W2 135.3(4)
N13 N12 W2 119.3(3)
C64 N13 N12 110.2(4)
C64 N13 B2 129.4(4)
N12 N13 B2 120.1(4)
N13 B2 N11 110.9(4)
N13 B2 N9 108.4(4)
N11 B2 N9 107.2(4)
N13 B2 H2 110.1
N11 B2 H2 110.1
N9 B2 H2 110.1
C38 C37 C36 119.9(6)
C38 C37 H37 120.0
C36 C37 H37 120.0
C43 C42 C41 119.0(7)
C43 C42 H42 120.5
C41 C42 H42 120.5
C44 C43 C42 121.0(6)
C44 C43 H43 119.5
C42 C43 H43 119.5
C43 C44 C45 120.3(6)
C43 C44 H44 119.8
C45 C44 H44 119.8
C47 C46 P3A 132.2(4)
C47 C46 P3B 130.7(6)
C47 C46 W2 73.1(3)
P3A C46 W2 148.0(3)
P3B C46 W2 155.8(6)
C46 C47 P4 126.9(4)
C46 C47 W2 69.0(3)
P4 C47 W2 164.1(3)
O3 C48 W2 179.2(5)
C50 C49 H49A 109.5
C50 C49 H49B 109.5
H49A C49 H49B 109.5
C50 C49 H49C 109.5
H49A C49 H49C 109.5
H49B C49 H49C 109.5
N8 C50 C51 109.8(5)
N8 C50 C49 124.8(5)
C51 C50 C49 125.5(5)
C52 C51 C50 105.9(5)
C52 C51 C54 128.0(5)
C50 C51 C54 126.0(5)
N9 C52 C51 108.4(5)
N9 C52 C53 123.8(5)
C51 C52 C53 127.8(5)
C52 C53 H53A 109.5
C52 C53 H53B 109.5
H53A C53 H53B 109.5
C52 C53 H53C 109.5
H53A C53 H53C 109.5
H53B C53 H53C 109.5
C51 C54 H54A 109.5
C51 C54 H54B 109.5
H54A C54 H54B 109.5
C51 C54 H54C 109.5
H54A C54 H54C 109.5
H54B C54 H54C 109.5
C56 C55 H55A 109.5
C56 C55 H55B 109.5
H55A C55 H55B 109.5
C56 C55 H55C 109.5
H55A C55 H55C 109.5
H55B C55 H55C 109.5
N10 C56 C57 110.3(4)
N10 C56 C55 122.4(4)
C57 C56 C55 127.3(5)
C56 C57 C58 106.7(5)
C56 C57 C60 124.2(5)
C58 C57 C60 129.1(5)
N11 C58 C57 107.8(4)
N11 C58 C59 121.8(5)
C57 C58 C59 130.4(5)
C58 C59 H59A 109.5
C58 C59 H59B 109.5
H59A C59 H59B 109.5
C58 C59 H59C 109.5
H59A C59 H59C 109.5
H59B C59 H59C 109.5
C57 C60 H60A 109.5
C57 C60 H60B 109.5
H60A C60 H60B 109.5
C57 C60 H60C 109.5
H60A C60 H60C 109.5
H60B C60 H60C 109.5
C62 C61 H61A 109.5
C62 C61 H61B 109.5
H61A C61 H61B 109.5
C62 C61 H61C 109.5
H61A C61 H61C 109.5
H61B C61 H61C 109.5
N12 C62 C63 110.9(5)
N12 C62 C61 124.3(5)
C63 C62 C61 124.8(5)
C62 C63 C64 105.7(5)
C62 C63 C66 126.6(5)
C64 C63 C66 127.6(5)
N13 C64 C63 107.9(5)
N13 C64 C65 122.8(5)
C63 C64 C65 129.3(5)
C64 C65 H65A 109.5
C64 C65 H65B 109.5
H65A C65 H65B 109.5
C64 C65 H65C 109.5
H65A C65 H65C 109.5
H65B C65 H65C 109.5
C63 C66 H66A 109.5
C63 C66 H66B 109.5
H66A C66 H66B 109.5
C63 C66 H66C 109.5
H66A C66 H66C 109.5
H66B C66 H66C 109.5
C80 C79 C84 118.4(6)
C80 C79 P4 124.1(5)
C84 C79 P4 117.3(4)
C81 C80 C79 120.6(6)
C81 C80 H80 119.7
C79 C80 H80 119.7
C82 C81 C80 120.3(6)
C82 C81 H81 119.8
C80 C81 H81 119.8
C81 C82 C83 120.8(6)
C81 C82 H82 119.6
C83 C82 H82 119.6
C82 C83 C84 119.9(6)
C82 C83 H83 120.0
C84 C83 H83 120.0
C83 C84 C79 119.9(6)
C83 C84 H84 120.0
C79 C84 H84 120.0
C90 C85 C86 119.6(6)
C90 C85 P4 117.2(5)
C86 C85 P4 123.2(5)
C87 C86 C85 120.0(7)
C87 C86 H86 120.0
C85 C86 H86 120.0
C88 C87 C86 119.1(8)
C88 C87 H87 120.4
C86 C87 H87 120.4
C89 C88 C87 122.6(8)
C89 C88 H88 118.7
C87 C88 H88 118.7
C88 C89 C90 119.2(8)
C88 C89 H89 120.4
C90 C89 H89 120.4
C85 C90 C89 119.4(8)
C85 C90 H90 120.3
C89 C90 H90 120.3
C93 O5 C91 114.9(6)
O5 C91 C92 109.8(7)
O5 C91 H91A 109.7
C92 C91 H91A 109.7
O5 C91 H91B 109.7
C92 C91 H91B 109.7
H91A C91 H91B 108.2
C91 C92 H92A 109.5
C91 C92 H92B 109.5
H92A C92 H92B 109.5
C91 C92 H92C 109.5
H92A C92 H92C 109.5
H92B C92 H92C 109.5
O5 C93 C94 111.2(6)
O5 C93 H93A 109.4
C94 C93 H93A 109.4
O5 C93 H93B 109.4
C94 C93 H93B 109.4
H93A C93 H93B 108.0
C93 C94 H94A 109.5
C93 C94 H94B 109.5
H94A C94 H94B 109.5
C93 C94 H94C 109.5
H94A C94 H94C 109.5
H94B C94 H94C 109.5
F3A B3A F1A 116.4(7)
F3A B3A F4A 111.4(6)
F1A B3A F4A 108.3(6)
F3A B3A F2A 108.2(6)
F1A B3A F2A 107.6(6)
F4A B3A F2A 104.3(6)
F3B B3B F1B 116.5(17)
F3B B3B F4B 111.5(16)
F1B B3B F4B 108.1(16)
F3B B3B F2B 108.4(16)
F1B B3B F2B 107.5(16)
F4B B3B F2B 104.1(15)
F6A B4A F8A 111.4(8)
F6A B4A F5A 110.4(8)
F8A B4A F5A 107.3(9)
F6A B4A F7A 109.7(9)
F8A B4A F7A 109.9(8)
F5A B4A F7A 108.0(7)
F6B B4B F8B 111.9(16)
F6B B4B F5B 108.8(16)
F8B B4B F5B 107.0(16)
F6B B4B F7B 110.2(16)
F8B B4B F7B 110.2(15)
F5B B4B F7B 108.7(15)

loop_
_geom_bond_atom_site_label_1
_geom_bond_atom_site_label_2
_geom_bond_distance
W1 C3 1.985(6)
W1 C1 2.036(5)
W1 C2 2.047(5)
W1 N3 2.186(4)
W1 N1 2.210(4)
W1 N5 2.248(4)
W1 I1 2.7739(4)
P1 N7 1.609(5)
P1 C1 1.770(5)
P1 C22 1.785(5)
P1 C28 1.787(5)
P2 O2 1.487(4)
P2 C34 1.795(5)
P2 C40 1.807(6)
P2 C2 1.826(5)
O1 C3 1.139(6)
N1 N2 1.367(5)
N1 C5 1.370(6)
N2 C7 1.357(6)
N2 B1 1.540(7)
N3 C11 1.347(6)
N3 N4 1.376(5)
N4 C13 1.349(6)
N4 B1 1.538(7)
N5 C17 1.358(6)
N5 N6 1.368(5)
N6 C19 1.349(6)
N6 B1 1.516(7)
N7 H7A 0.8400
N7 H7B 0.842(10)
B1 H1 1.0000
C1 C2 1.322(7)
C4 C5 1.498(7)
C4 H4A 0.9800
C4 H4B 0.9800
C4 H4C 0.9800
C5 C6 1.382(7)
C6 C7 1.375(7)
C6 C9 1.501(7)
C7 C8 1.484(7)
C8 H8A 0.9800
C8 H8B 0.9800
C8 H8C 0.9800
C9 H9A 0.9800
C9 H9B 0.9800
C9 H9C 0.9800
C10 C11 1.490(7)
C10 H10A 0.9800
C10 H10B 0.9800
C10 H10C 0.9800
C11 C12 1.395(7)
C12 C13 1.385(7)
C12 C15 1.488(7)
C13 C14 1.487(7)
C14 H14A 0.9800
C14 H14B 0.9800
C14 H14C 0.9800
C15 H15A 0.9800
C15 H15B 0.9800
C15 H15C 0.9800
C16 C17 1.479(7)
C16 H16A 0.9800
C16 H16B 0.9800
C16 H16C 0.9800
C17 C18 1.401(7)
C18 C19 1.367(7)
C18 C21 1.504(7)
C19 C20 1.491(7)
C20 H20A 0.9800
C20 H20B 0.9800
C20 H20C 0.9800
C21 H21A 0.9800
C21 H21B 0.9800
C21 H21C 0.9800
C22 C27 1.384(7)
C22 C23 1.392(7)
C23 C24 1.377(7)
C23 H23 0.9500
C24 C25 1.378(8)
C24 H24 0.9500
C25 C26 1.386(7)
C25 H25 0.9500
C26 C27 1.387(7)
C26 H26 0.9500
C27 H27 0.9500
C28 C29 1.378(7)
C28 C33 1.400(7)
C29 C30 1.390(7)
C29 H29 0.9500
C30 C31 1.360(8)
C30 H30 0.9500
C31 C32 1.382(7)
C31 H31 0.9500
C32 C33 1.379(7)
C32 H32 0.9500
C33 H33 0.9500
C34 C39 1.388(7)
C34 C35 1.396(7)
C35 C36 1.370(7)
C35 H35 0.9500
C36 C37 1.401(8)
C36 H36 0.9500
C38 C39 1.373(8)
C38 C37 1.377(8)
C38 H38 0.9500
C39 H39 0.9500
C40 C41 1.385(8)
C40 C45 1.389(7)
C41 C42 1.389(8)
C41 H41 0.9500
C45 C44 1.383(9)
C45 H45 0.9500
W2 C48 1.979(6)
W2 C46 2.020(5)
W2 C47 2.070(5)
W2 N10 2.165(4)
W2 N8 2.219(4)
W2 N12 2.233(4)
W2 I2 2.7558(4)
P3A N14A 1.619(5)
P3A C46 1.756(6)
P3A C73A 1.760(6)
P3A C67A 1.783(5)
N14A H14D 0.8400
N14A H14E 0.989(8)
C67A C68A 1.379(6)
C67A C72A 1.393(6)
C68A C69A 1.385(6)
C68A H68A 0.9500
C69A C70A 1.382(7)
C69A H69A 0.9500
C70A C71A 1.384(6)
C70A H70A 0.9500
C71A C72A 1.393(6)
C71A H71A 0.9500
C72A H72A 0.9500
C73A C74A 1.392(6)
C73A C78A 1.394(6)
C74A C75A 1.389(7)
C74A H74A 0.9500
C75A C76A 1.388(7)
C75A H75A 0.9500
C76A C77A 1.385(7)
C76A H76A 0.9500
C77A C78A 1.384(7)
C77A H77A 0.9500
C78A H78A 0.9500
P3B N14B 1.622(10)
P3B C73B 1.753(9)
P3B C67B 1.776(9)
P3B C46 1.953(18)
N14B H14F 0.8400
N14B H14G 1.2918
C67B C68B 1.3900
C67B C72B 1.3900
C68B C69B 1.3900
C68B H68B 0.9500
C69B C70B 1.3900
C69B H69B 0.9500
C70B C71B 1.3900
C70B H70B 0.9500
C71B C72B 1.3900
C71B H71B 0.9500
C72B H72B 0.9500
C73B C74B 1.3900
C73B C78B 1.3900
C74B C75B 1.3900
C74B H74B 0.9500
C75B C76B 1.3900
C75B H75B 0.9500
C76B C77B 1.3900
C76B H76B 0.9500
C77B C78B 1.3900
C77B H77B 0.9500
C78B H78B 0.9500
P4 O4 1.488(4)
P4 C85 1.784(6)
P4 C79 1.793(6)
P4 C47 1.814(5)
O3 C48 1.142(6)
N8 C50 1.368(6)
N8 N9 1.377(6)
N9 C52 1.343(6)
N9 B2 1.540(7)
N10 C56 1.369(6)
N10 N11 1.380(5)
N11 C58 1.359(6)
N11 B2 1.539(7)
N12 C62 1.355(6)
N12 N13 1.378(5)
N13 C64 1.354(6)
N13 B2 1.509(7)
B2 H2 1.0000
C37 H37 0.9500
C42 C43 1.381(9)
C42 H42 0.9500
C43 C44 1.373(9)
C43 H43 0.9500
C44 H44 0.9500
C46 C47 1.329(7)
C49 C50 1.495(7)
C49 H49A 0.9800
C49 H49B 0.9800
C49 H49C 0.9800
C50 C51 1.392(7)
C51 C52 1.377(8)
C51 C54 1.502(7)
C52 C53 1.476(7)
C53 H53A 0.9800
C53 H53B 0.9800
C53 H53C 0.9800
C54 H54A 0.9800
C54 H54B 0.9800
C54 H54C 0.9800
C55 C56 1.497(7)
C55 H55A 0.9800
C55 H55B 0.9800
C55 H55C 0.9800
C56 C57 1.371(7)
C57 C58 1.378(7)
C57 C60 1.498(7)
C58 C59 1.486(7)
C59 H59A 0.9800
C59 H59B 0.9800
C59 H59C 0.9800
C60 H60A 0.9800
C60 H60B 0.9800
C60 H60C 0.9800
C61 C62 1.495(7)
C61 H61A 0.9800
C61 H61B 0.9800
C61 H61C 0.9800
C62 C63 1.382(7)
C63 C64 1.384(8)
C63 C66 1.505(7)
C64 C65 1.487(7)
C65 H65A 0.9800
C65 H65B 0.9800
C65 H65C 0.9800
C66 H66A 0.9800
C66 H66B 0.9800
C66 H66C 0.9800
C79 C80 1.392(8)
C79 C84 1.408(8)
C80 C81 1.369(8)
C80 H80 0.9500
C81 C82 1.368(9)
C81 H81 0.9500
C82 C83 1.368(9)
C82 H82 0.9500
C83 C84 1.384(8)
C83 H83 0.9500
C84 H84 0.9500
C85 C90 1.388(8)
C85 C86 1.396(8)
C86 C87 1.391(9)
C86 H86 0.9500
C87 C88 1.365(12)
C87 H87 0.9500
C88 C89 1.351(12)
C88 H88 0.9500
C89 C90 1.412(10)
C89 H89 0.9500
C90 H90 0.9500
O5 C93 1.404(8)
O5 C91 1.416(8)
C91 C92 1.470(10)
C91 H91A 0.9900
C91 H91B 0.9900
C92 H92A 0.9800
C92 H92B 0.9800
C92 H92C 0.9800
C93 C94 1.484(10)
C93 H93A 0.9900
C93 H93B 0.9900
C94 H94A 0.9800
C94 H94B 0.9800
C94 H94C 0.9800
B3A F3A 1.328(9)
B3A F1A 1.357(9)
B3A F4A 1.402(9)
B3A F2A 1.424(10)
B3B F3B 1.328(13)
B3B F1B 1.357(13)
B3B F4B 1.402(13)
B3B F2B 1.423(14)
B4A F6A 1.341(13)
B4A F8A 1.378(11)
B4A F5A 1.393(11)
B4A F7A 1.403(11)
B4B F6B 1.339(16)
B4B F8B 1.377(14)
B4B F5B 1.393(14)
B4B F7B 1.401(14)

loop_
_geom_torsion_atom_site_label_1
_geom_torsion_atom_site_label_2
_geom_torsion_atom_site_label_3
_geom_torsion_atom_site_label_4
_geom_torsion
C5 N1 N2 C7 -1.2(5)
W1 N1 N2 C7 175.7(3)
C5 N1 N2 B1 -179.6(4)
W1 N1 N2 B1 -2.7(6)
C11 N3 N4 C13 -0.2(5)
W1 N3 N4 C13 172.7(3)
C11 N3 N4 B1 167.8(4)
W1 N3 N4 B1 -19.4(6)
C17 N5 N6 C19 -0.5(5)
W1 N5 N6 C19 -179.5(3)
C17 N5 N6 B1 179.5(4)
W1 N5 N6 B1 0.5(5)
C19 N6 B1 N4 121.0(5)
N5 N6 B1 N4 -59.0(6)
C19 N6 B1 N2 -121.4(5)
N5 N6 B1 N2 58.5(6)
C13 N4 B1 N6 -122.7(5)
N3 N4 B1 N6 71.8(5)
C13 N4 B1 N2 118.5(5)
N3 N4 B1 N2 -46.9(6)
C7 N2 B1 N6 123.8(5)
N1 N2 B1 N6 -58.1(6)
C7 N2 B1 N4 -117.9(5)
N1 N2 B1 N4 60.2(6)
N7 P1 C1 C2 51.3(6)
C22 P1 C1 C2 168.1(5)
C28 P1 C1 C2 -70.5(5)
N7 P1 C1 W1 -92.5(6)
C22 P1 C1 W1 24.3(7)
C28 P1 C1 W1 145.7(6)
P1 C1 C2 P2 15.7(8)
W1 C1 C2 P2 179.6(4)
P1 C1 C2 W1 -163.9(5)
O2 P2 C2 C1 -36.8(5)
C34 P2 C2 C1 -159.2(5)
C40 P2 C2 C1 84.5(5)
O2 P2 C2 W1 142.1(9)
C34 P2 C2 W1 19.7(10)
C40 P2 C2 W1 -96.7(9)
N2 N1 C5 C6 0.1(5)
W1 N1 C5 C6 -176.1(3)
N2 N1 C5 C4 177.8(5)
W1 N1 C5 C4 1.7(8)
N1 C5 C6 C7 1.0(6)
C4 C5 C6 C7 -176.8(5)
N1 C5 C6 C9 179.9(5)
C4 C5 C6 C9 2.1(9)
N1 N2 C7 C6 1.9(5)
B1 N2 C7 C6 -179.9(5)
N1 N2 C7 C8 -179.3(4)
B1 N2 C7 C8 -1.1(8)
C5 C6 C7 N2 -1.8(6)
C9 C6 C7 N2 179.4(5)
C5 C6 C7 C8 179.5(5)
C9 C6 C7 C8 0.7(9)
N4 N3 C11 C12 0.7(5)
W1 N3 C11 C12 -170.6(3)
N4 N3 C11 C10 -177.3(4)
W1 N3 C11 C10 11.4(8)
N3 C11 C12 C13 -0.9(5)
C10 C11 C12 C13 177.0(5)
N3 C11 C12 C15 -178.8(5)
C10 C11 C12 C15 -0.9(8)
N3 N4 C13 C12 -0.4(5)
B1 N4 C13 C12 -166.9(5)
N3 N4 C13 C14 -179.2(4)
B1 N4 C13 C14 14.3(8)
C11 C12 C13 N4 0.8(5)
C15 C12 C13 N4 178.6(5)
C11 C12 C13 C14 179.5(5)
C15 C12 C13 C14 -2.7(9)
N6 N5 C17 C18 -0.1(5)
W1 N5 C17 C18 178.7(3)
N6 N5 C17 C16 178.4(5)
W1 N5 C17 C16 -2.9(8)
N5 C17 C18 C19 0.6(6)
C16 C17 C18 C19 -177.9(5)
N5 C17 C18 C21 -178.7(5)
C16 C17 C18 C21 2.8(8)
N5 N6 C19 C18 0.9(5)
B1 N6 C19 C18 -179.1(5)
N5 N6 C19 C20 -179.1(4)
B1 N6 C19 C20 0.9(8)
C17 C18 C19 N6 -0.9(5)
C21 C18 C19 N6 178.3(5)
C17 C18 C19 C20 179.1(5)
C21 C18 C19 C20 -1.6(9)
N7 P1 C22 C27 -119.8(4)
C1 P1 C22 C27 121.0(4)
C28 P1 C22 C27 0.7(5)
N7 P1 C22 C23 58.0(5)
C1 P1 C22 C23 -61.2(5)
C28 P1 C22 C23 178.4(4)
C27 C22 C23 C24 -2.6(8)
P1 C22 C23 C24 179.7(4)
C22 C23 C24 C25 1.3(8)
C23 C24 C25 C26 -0.2(8)
C24 C25 C26 C27 0.3(8)
C23 C22 C27 C26 2.7(8)
P1 C22 C27 C26 -179.6(4)
C25 C26 C27 C22 -1.6(8)
N7 P1 C28 C29 25.0(5)
C1 P1 C28 C29 146.1(4)
C22 P1 C28 C29 -92.3(4)
N7 P1 C28 C33 -158.3(4)
C1 P1 C28 C33 -37.2(5)
C22 P1 C28 C33 84.4(5)
C33 C28 C29 C30 -1.0(8)
P1 C28 C29 C30 175.7(4)
C28 C29 C30 C31 -0.5(8)
C29 C30 C31 C32 0.6(8)
C30 C31 C32 C33 0.7(8)
C31 C32 C33 C28 -2.1(8)
C29 C28 C33 C32 2.2(8)
P1 C28 C33 C32 -174.4(4)
O2 P2 C34 C39 -26.6(5)
C40 P2 C34 C39 -153.0(4)
C2 P2 C34 C39 94.1(4)
O2 P2 C34 C35 151.0(4)
C40 P2 C34 C35 24.6(5)
C2 P2 C34 C35 -88.3(5)
C39 C34 C35 C36 -2.2(8)
P2 C34 C35 C36 -179.7(4)
C34 C35 C36 C37 0.4(8)
C37 C38 C39 C34 -1.8(8)
C35 C34 C39 C38 2.9(8)
P2 C34 C39 C38 -179.4(4)
O2 P2 C40 C41 166.3(4)
C34 P2 C40 C41 -69.2(5)
C2 P2 C40 C41 49.5(5)
O2 P2 C40 C45 -12.6(5)
C34 P2 C40 C45 111.9(4)
C2 P2 C40 C45 -129.4(4)
C45 C40 C41 C42 -1.2(8)
P2 C40 C41 C42 179.9(4)
C41 C40 C45 C44 1.7(8)
P2 C40 C45 C44 -179.4(4)
N14A P3A C67A C68A -46.5(7)
C46 P3A C67A C68A 68.9(7)
C73A P3A C67A C68A -168.5(6)
N14A P3A C67A C72A 129.9(6)
C46 P3A C67A C72A -114.7(6)
C73A P3A C67A C72A 7.9(7)
C72A C67A C68A C69A 0.6(9)
P3A C67A C68A C69A 177.0(6)
C67A C68A C69A C70A 0.3(9)
C68A C69A C70A C71A -1.7(10)
C69A C70A C71A C72A 2.1(10)
C70A C71A C72A C67A -1.2(10)
C68A C67A C72A C71A -0.2(9)
P3A C67A C72A C71A -176.5(6)
N14A P3A C73A C74A 139.9(5)
C46 P3A C73A C74A 21.9(6)
C67A P3A C73A C74A -103.6(6)
N14A P3A C73A C78A -39.9(6)
C46 P3A C73A C78A -157.8(5)
C67A P3A C73A C78A 76.7(5)
C78A C73A C74A C75A -0.1(9)
P3A C73A C74A C75A -179.8(5)
C73A C74A C75A C76A 0.2(10)
C74A C75A C76A C77A -0.3(11)
C75A C76A C77A C78A 0.1(11)
C76A C77A C78A C73A 0.0(10)
C74A C73A C78A C77A 0.0(9)
P3A C73A C78A C77A 179.7(5)
N14B P3B C67B C68B -66(3)
C73B P3B C67B C68B 172(3)
C46 P3B C67B C68B 50(3)
N14B P3B C67B C72B 119(3)
C73B P3B C67B C72B -3(4)
C46 P3B C67B C72B -125(3)
C72B C67B C68B C69B 0.0
P3B C67B C68B C69B -175(4)
C67B C68B C69B C70B 0.0
C68B C69B C70B C71B 0.0
C69B C70B C71B C72B 0.0
C70B C71B C72B C67B 0.0
C68B C67B C72B C71B 0.0
P3B C67B C72B C71B 175(4)
N14B P3B C73B C74B 139(2)
C67B P3B C73B C74B -103(2)
C46 P3B C73B C74B 17.9(19)
N14B P3B C73B C78B -41(2)
C67B P3B C73B C78B 77(2)
C46 P3B C73B C78B -162.1(16)
C78B C73B C74B C75B 0.0
P3B C73B C74B C75B 180(2)
C73B C74B C75B C76B 0.0
C74B C75B C76B C77B 0.0
C75B C76B C77B C78B 0.0
C76B C77B C78B C73B 0.0
C74B C73B C78B C77B 0.0
P3B C73B C78B C77B -180(2)
C50 N8 N9 C52 -1.2(6)
W2 N8 N9 C52 -179.9(3)
C50 N8 N9 B2 176.0(5)
W2 N8 N9 B2 -2.7(6)
C56 N10 N11 C58 -0.5(5)
W2 N10 N11 C58 -178.2(3)
C56 N10 N11 B2 -170.3(4)
W2 N10 N11 B2 12.0(6)
C62 N12 N13 C64 1.1(5)
W2 N12 N13 C64 -180.0(3)
C62 N12 N13 B2 175.2(4)
W2 N12 N13 B2 -5.9(6)
C64 N13 B2 N11 -125.9(5)
N12 N13 B2 N11 61.3(6)
C64 N13 B2 N9 116.6(6)
N12 N13 B2 N9 -56.2(6)
C58 N11 B2 N13 126.5(5)
N10 N11 B2 N13 -66.0(6)
C58 N11 B2 N9 -115.3(5)
N10 N11 B2 N9 52.2(6)
C52 N9 B2 N13 -121.0(5)
N8 N9 B2 N13 62.4(6)
C52 N9 B2 N11 119.2(5)
N8 N9 B2 N11 -57.5(6)
C39 C38 C37 C36 0.0(9)
C35 C36 C37 C38 0.7(9)
C40 C41 C42 C43 0.2(9)
C41 C42 C43 C44 0.4(9)
C42 C43 C44 C45 0.1(9)
C40 C45 C44 C43 -1.1(9)
N14A P3A C46 C47 -46.9(6)
C73A P3A C46 C47 75.6(6)
C67A P3A C46 C47 -161.5(5)
N14A P3A C46 P3B -136(2)
C73A P3A C46 P3B -14(2)
C67A P3A C46 P3B 109(2)
N14A P3A C46 W2 88.4(6)
C73A P3A C46 W2 -149.1(5)
C67A P3A C46 W2 -26.3(7)
P3A C46 C47 P4 -23.3(8)
P3B C46 C47 P4 -5.3(10)
W2 C46 C47 P4 179.7(4)
P3A C46 C47 W2 157.0(5)
P3B C46 C47 W2 175.0(8)
O4 P4 C47 C46 30.9(5)
C85 P4 C47 C46 -89.0(5)
C79 P4 C47 C46 154.4(5)
O4 P4 C47 W2 -150.3(10)
C85 P4 C47 W2 89.9(11)
C79 P4 C47 W2 -26.8(11)
N9 N8 C50 C51 2.1(6)
W2 N8 C50 C51 -179.6(4)
N9 N8 C50 C49 -177.1(5)
W2 N8 C50 C49 1.3(9)
N8 C50 C51 C52 -2.2(6)
C49 C50 C51 C52 177.0(5)
N8 C50 C51 C54 -179.6(5)
C49 C50 C51 C54 -0.4(9)
N8 N9 C52 C51 -0.2(6)
B2 N9 C52 C51 -177.1(5)
N8 N9 C52 C53 -178.5(5)
B2 N9 C52 C53 4.6(8)
C50 C51 C52 N9 1.4(6)
C54 C51 C52 N9 178.7(5)
C50 C51 C52 C53 179.6(6)
C54 C51 C52 C53 -3.0(10)
N11 N10 C56 C57 0.0(6)
W2 N10 C56 C57 177.2(3)
N11 N10 C56 C55 179.8(4)
W2 N10 C56 C55 -3.0(8)
N10 C56 C57 C58 0.5(6)
C55 C56 C57 C58 -179.3(5)
N10 C56 C57 C60 179.8(5)
C55 C56 C57 C60 0.1(8)
N10 N11 C58 C57 0.8(6)
B2 N11 C58 C57 169.2(5)
N10 N11 C58 C59 -178.0(4)
B2 N11 C58 C59 -9.5(8)
C56 C57 C58 N11 -0.8(6)
C60 C57 C58 N11 179.9(5)
C56 C57 C58 C59 177.8(5)
C60 C57 C58 C59 -1.5(9)
N13 N12 C62 C63 -1.8(6)
W2 N12 C62 C63 179.6(4)
N13 N12 C62 C61 178.3(5)
W2 N12 C62 C61 -0.4(8)
N12 C62 C63 C64 1.7(6)
C61 C62 C63 C64 -178.3(5)
N12 C62 C63 C66 -178.8(5)
C61 C62 C63 C66 1.2(9)
N12 N13 C64 C63 -0.1(6)
B2 N13 C64 C63 -173.4(5)
N12 N13 C64 C65 179.2(5)
B2 N13 C64 C65 5.9(8)
C62 C63 C64 N13 -1.0(6)
C66 C63 C64 N13 179.5(5)
C62 C63 C64 C65 179.8(5)
C66 C63 C64 C65 0.3(10)
O4 P4 C79 C80 -160.8(4)
C85 P4 C79 C80 -35.7(5)
C47 P4 C79 C80 77.6(5)
O4 P4 C79 C84 13.6(5)
C85 P4 C79 C84 138.7(4)
C47 P4 C79 C84 -108.0(4)
C84 C79 C80 C81 2.8(8)
P4 C79 C80 C81 177.1(4)
C79 C80 C81 C82 -2.1(9)
C80 C81 C82 C83 0.6(9)
C81 C82 C83 C84 0.3(9)
C82 C83 C84 C79 0.4(8)
C80 C79 C84 C83 -1.9(8)
P4 C79 C84 C83 -176.6(4)
O4 P4 C85 C90 13.9(5)
C79 P4 C85 C90 -110.3(5)
C47 P4 C85 C90 130.3(4)
O4 P4 C85 C86 -166.2(4)
C79 P4 C85 C86 69.6(5)
C47 P4 C85 C86 -49.8(5)
C90 C85 C86 C87 0.5(9)
P4 C85 C86 C87 -179.4(5)
C85 C86 C87 C88 -0.3(10)
C86 C87 C88 C89 -0.8(12)
C87 C88 C89 C90 1.6(12)
C86 C85 C90 C89 0.2(9)
P4 C85 C90 C89 -179.9(5)
C88 C89 C90 C85 -1.3(10)
C93 O5 C91 C92 -174.1(7)
C91 O5 C93 C94 -173.6(6)
